data_4327692
loop_
_publ_author_name
'Tianyan Niu'
'Jian Lu'
'Xiqu Wang'
'James D. Korp'
'Allan J. Jacobson'

_publ_section_title
;
 Syntheses and Structural Characterizations of Two Three-Dimensional
 Polymers: [{(n-C4H9)3Sn}3M(CN)6] (M = Fe, Co)
;
_journal_name_full 'Inorganic Chemistry'
_journal_page_first 5324
_journal_page_last 5328
_journal_paper_doi 10.1021/ic980536+
_journal_volume 37
_journal_year 1998
_chemical_formula_sum 'C42 H81 Fe N6 Sn3'
_chemical_formula_weight 1082.05
_chemical_name_systematic
; 
 catena-(hexakis(mu!2$-Cyano)-tri-t-butyl-iron(iii)-tin(iv))
;
_space_group_IT_number 213
_symmetry_cell_setting cubic
_symmetry_space_group_name_Hall 'P 4bd 2ab 3'
_symmetry_space_group_name_H-M 'P 41 3 2'
_atom_sites_solution_hydrogens geom
_atom_sites_solution_primary direct
_atom_sites_solution_secondary difmap
_audit_creation_method SHELXL
_cell_angle_alpha 90.00
_cell_angle_beta 90.00
_cell_angle_gamma 90.00
_cell_formula_units_Z 4
_cell_length_a 17.3378(6)
_cell_length_b 17.3378(6)
_cell_length_c 17.3378(6)
_cell_measurement_temperature 223(2)
_cell_measurement_theta_max 28
_cell_measurement_theta_min 1
_cell_volume 5211.7(3)
_computing_cell_refinement 'Siemens XSCANS'
_computing_data_collection 'Siemens XSCANS'
_computing_data_reduction 'Siemens SHELXTL'
_computing_molecular_graphics 'Siemens SHELXTL and diamond'
_computing_publication_material 'Siemens SHELXTL'
_computing_structure_refinement 'SHELXL-96 (Sheldrick, 1996)'
_computing_structure_solution 'SHELXS-96 (Sheldrick, 1990)'
_diffrn_ambient_temperature 223(2)
_diffrn_measurement_device 'Simens SMART CCD'
_diffrn_measurement_method CCD
_diffrn_radiation_monochromator graphite
_diffrn_radiation_source 'fine-focus sealed tube'
_diffrn_radiation_type MoK\a
_diffrn_radiation_wavelength 0.71073
_diffrn_reflns_av_R_equivalents 0.0551
_diffrn_reflns_av_sigmaI/netI 0.0277
_diffrn_reflns_limit_h_max 23
_diffrn_reflns_limit_h_min -16
_diffrn_reflns_limit_k_max 22
_diffrn_reflns_limit_k_min -20
_diffrn_reflns_limit_l_max 22
_diffrn_reflns_limit_l_min -21
_diffrn_reflns_number 30411
_diffrn_reflns_theta_max 28.59
_diffrn_reflns_theta_min 1.66
_diffrn_standards_decay_% 0.0
_exptl_absorpt_coefficient_mu 1.725
_exptl_absorpt_correction_T_max 1.000
_exptl_absorpt_correction_T_min 0.8738
_exptl_absorpt_correction_type empirical
_exptl_crystal_colour dark_red
_exptl_crystal_density_diffrn 1.379
_exptl_crystal_description hexagonal
_exptl_crystal_F_000 2204
_exptl_crystal_size_max 0.2
_exptl_crystal_size_mid 0.2
_exptl_crystal_size_min 0.1
_refine_diff_density_max 0.352
_refine_diff_density_min -0.338
_refine_diff_density_rms 0.091
_refine_ls_abs_structure_details 'Flack H D (1983), Acta Cryst. A39, 876-881'
_refine_ls_abs_structure_Flack 0.01(11)
_refine_ls_extinction_method none
_refine_ls_goodness_of_fit_all 1.326
_refine_ls_goodness_of_fit_obs 1.375
_refine_ls_matrix_type full
_refine_ls_number_parameters 94
_refine_ls_number_reflns 2156
_refine_ls_number_restraints 11
_refine_ls_restrained_S_all 1.325
_refine_ls_restrained_S_obs 1.373
_refine_ls_R_factor_all 0.0736
_refine_ls_R_factor_obs 0.0378
_refine_ls_shift/esd_max 0.394
_refine_ls_shift/esd_mean 0.069
_refine_ls_structure_factor_coef Fsqd
_refine_ls_weighting_details 'w=1/[\s^2^(Fo^2^)+(0.0447P)^2^+3.4165P] where P=(Fo^2^+2Fc^2^)/3'
_refine_ls_weighting_scheme calc
_refine_ls_wR_factor_all 0.1180
_refine_ls_wR_factor_obs 0.0910
_reflns_number_observed 1496
_reflns_number_total 2156
_reflns_observed_criterion >4sigma(I)
_cod_data_source_file ic9805362B_1.cif
_cod_data_source_block '[(C4H9)3Sn]3Fe(CN)6'
_cod_depositor_comments
;
The following automatic conversions were performed:

'_refine_ls_weighting_scheme' value 'calc
w=1/[\s^2^(Fo^2^)+(0.0447P)^2^+3.4165P] where P=(Fo^2^+2Fc^2^)/3' was
changed to 'calc'. New tag '_refine_ls_weighting_details' was
created. The value of the new tag was set to
'w=1/[\s^2^(Fo^2^)+(0.0447P)^2^+3.4165P] where P=(Fo^2^+2Fc^2^)/3'.

Automatic conversion script
Id: cif_fix_values 3143 2015-03-26 13:38:13Z robertas 
;
_cod_database_code 4327692

loop_
_symmetry_equiv_pos_as_xyz
'x, y, z'
'-x+1/2, -y, z+1/2'
'-x, y+1/2, -z+1/2'
'x+1/2, -y+1/2, -z'
'z, x, y'
'z+1/2, -x+1/2, -y'
'-z+1/2, -x, y+1/2'
'-z, x+1/2, -y+1/2'
'y, z, x'
'-y, z+1/2, -x+1/2'
'y+1/2, -z+1/2, -x'
'-y+1/2, -z, x+1/2'
'y+3/4, x+1/4, -z+1/4'
'-y+3/4, -x+3/4, -z+3/4'
'y+1/4, -x+1/4, z+3/4'
'-y+1/4, x+3/4, z+1/4'
'x+3/4, z+1/4, -y+1/4'
'-x+1/4, z+3/4, y+1/4'
'-x+3/4, -z+3/4, -y+3/4'
'x+1/4, -z+1/4, y+3/4'
'z+3/4, y+1/4, -x+1/4'
'z+1/4, -y+1/4, x+3/4'
'-z+1/4, y+3/4, x+1/4'
'-z+3/4, -y+3/4, -x+3/4'

loop_
_atom_site_aniso_label
_atom_site_aniso_U_11
_atom_site_aniso_U_22
_atom_site_aniso_U_33
_atom_site_aniso_U_23
_atom_site_aniso_U_13
_atom_site_aniso_U_12
Fe 0.0359(3) 0.0359(3) 0.0359(3) 0.0062(4) 0.0062(4) 0.0062(4)
Sn 0.0547(4) 0.0645(3) 0.0645(3) 0.0076(3) -0.01382(19) 0.01382(19)
N 0.056(3) 0.081(4) 0.079(4) 0.017(3) -0.006(3) 0.015(3)
C1 0.039(3) 0.057(3) 0.047(3) 0.009(2) 0.000(2) 0.009(2)

loop_
_atom_site_label
_atom_site_type_symbol
_atom_site_fract_x
_atom_site_fract_y
_atom_site_fract_z
_atom_site_U_iso_or_equiv
_atom_site_thermal_displace_type
_atom_site_occupancy
_atom_site_calc_flag
_atom_site_refinement_flags
Fe Fe 0.3750 0.3750 0.3750 0.0359(3) Uani 1 d S
Sn Sn 0.6250 0.27851(3) 0.52851(3) 0.0612(2) Uani 1 d SD
N N 0.5013(3) 0.3172(3) 0.4864(3) 0.0719(14) Uani 1 d .
C1 C 0.4533(3) 0.3382(3) 0.4469(3) 0.0476(12) Uani 1 d .
C11 C 0.6250 0.3677(4) 0.6177(4) 0.098(8) Uiso 0.33 d SPGD
C12 C 0.5957(34) 0.4446(11) 0.5936(27) 0.098(8) Uiso 0.17 d PG
C13 C 0.6156(35) 0.5036(10) 0.6537(24) 0.098(8) Uiso 0.17 d PG
C14 C 0.6153(62) 0.5741(40) 0.6131(63) 0.158(31) Uiso 0.17 d P
C11' C 0.6351(47) 0.3924(20) 0.5826(34) 0.098(12) Uiso 0.13 d PGD
C12' C 0.6318(32) 0.3927(39) 0.6691(33) 0.098(12) Uiso 0.13 d PG
C13' C 0.5567(35) 0.4271(41) 0.6950(30) 0.098(12) Uiso 0.13 d PGD
C14' C 0.5987(68) 0.4699(80) 0.7532(61) 0.153(44) Uiso 0.13 d PD
C11" C 0.6090(35) 0.3312(32) 0.6422(19) 0.117(10) Uiso 0.20 d PGD
C12" C 0.6769(21) 0.3812(28) 0.6613(33) 0.117(10) Uiso 0.20 d PG
C13" C 0.6509(28) 0.4483(25) 0.7093(33) 0.117(10) Uiso 0.20 d PG
C14" C 0.6045(67) 0.4386(73) 0.7763(68) 0.201(53) Uiso 0.20 d P
C21 C 0.5823(17) 0.1592(8) 0.5377(15) 0.123(5) Uiso 0.38 d PGD
C22 C 0.6007(19) 0.1158(15) 0.6102(14) 0.123(5) Uiso 0.38 d PG
C23 C 0.5513(16) 0.0449(12) 0.6148(15) 0.123(5) Uiso 0.38 d PGD
C24 C 0.6093(20) -0.0123(20) 0.6317(22) 0.147(12) Uiso 0.38 d PD
C21' C 0.5759(14) 0.1840(9) 0.5994(13) 0.109(5) Uiso 0.38 d PGD
C22' C 0.6027(17) 0.1034(12) 0.5831(12) 0.109(5) Uiso 0.38 d PG
C23' C 0.5772(19) 0.0509(8) 0.6470(16) 0.109(5) Uiso 0.38 d PGD
C24A C 0.4954(21) 0.0347(44) 0.6507(45) 0.153(25) Uiso 0.19 d PD
C24B C 0.5622(49) -0.0292(17) 0.6288(43) 0.143(22) Uiso 0.19 d PD
C21" C 0.5998(25) 0.1586(9) 0.4976(17) 0.122(9) Uiso 0.24 d PGD
C22" C 0.5442(17) 0.1298(27) 0.5572(20) 0.122(9) Uiso 0.24 d PG
C23" C 0.5784(24) 0.1398(22) 0.6361(17) 0.122(9) Uiso 0.24 d PGD
C24" C 0.5430(22) 0.0703(18) 0.6671(21) 0.083(9) Uiso 0.24 d PD

loop_
_atom_type_symbol
_atom_type_description
_atom_type_scat_dispersion_real
_atom_type_scat_dispersion_imag
_atom_type_scat_source
C C 0.0033 0.0016 'International Tables Vol C Tables 4.2.6.8 and 6.1.1.4'
N N 0.0061 0.0033 'International Tables Vol C Tables 4.2.6.8 and 6.1.1.4'
Fe Fe 0.3463 0.8444 'International Tables Vol C Tables 4.2.6.8 and 6.1.1.4'
Sn Sn -0.6537 1.4246 'International Tables Vol C Tables 4.2.6.8 and 6.1.1.4'
H H 0.0000 0.0000 'International Tables Vol C Tables 4.2.6.8 and 6.1.1.4'

loop_
_geom_angle_atom_site_label_1
_geom_angle_atom_site_label_2
_geom_angle_atom_site_label_3
_geom_angle
_geom_angle_site_symmetry_1
_geom_angle_site_symmetry_3
C1 Fe C1 89.5(2) 24 14
C1 Fe C1 87.4(3) 24 5
C1 Fe C1 93.8(3) 14 5
C1 Fe C1 93.8(3) 24 9
C1 Fe C1 175.4(3) 14 9
C1 Fe C1 89.5(2) 5 9
C1 Fe C1 175.4(3) 24 .
C1 Fe C1 87.4(3) 14 .
C1 Fe C1 89.5(2) 5 .
C1 Fe C1 89.5(2) 9 .
C1 Fe C1 89.5(2) 24 19
C1 Fe C1 89.5(2) 14 19
C1 Fe C1 175.4(3) 5 19
C1 Fe C1 87.4(3) 9 19
C1 Fe C1 93.8(3) . 19
C11 Sn C21" 147.6(8) . .
C11 Sn C21" 147.6(8) . 18_645
C21" Sn C21" 64.9(15) . 18_645
C11 Sn C11" 21.4(14) . .
C21" Sn C11" 126.2(15) . .
C21" Sn C11" 168.9(15) 18_645 .
C11 Sn C11" 21.4(14) . 18_645
C21" Sn C11" 168.9(15) . 18_645
C21" Sn C11" 126.2(15) 18_645 18_645
C11" Sn C11" 42.7(27) . 18_645
C11 Sn C11' 20.1(16) . .
C21" Sn C11' 167.1(16) . .
C21" Sn C11' 127.6(17) 18_645 .
C11" Sn C11' 41.4(15) . .
C11" Sn C11' 2.8(30) 18_645 .
C11 Sn C11' 20.1(16) . 18_645
C21" Sn C11' 127.6(17) . 18_645
C21" Sn C11' 167.1(16) 18_645 18_645
C11" Sn C11' 2.8(30) . 18_645
C11" Sn C11' 41.4(15) 18_645 18_645
C11' Sn C11' 40.2(31) . 18_645
C11 Sn C21 127.8(7) . .
C21" Sn C21 19.9(10) . .
C21" Sn C21 84.6(11) 18_645 .
C11" Sn C21 106.5(15) . .
C11" Sn C21 149.0(15) 18_645 .
C11' Sn C21 147.3(16) . .
C11' Sn C21 108.1(16) 18_645 .
C11 Sn C21 127.8(7) . 18_645
C21" Sn C21 84.6(11) . 18_645
C21" Sn C21 19.9(10) 18_645 18_645
C11" Sn C21 149.0(15) . 18_645
C11" Sn C21 106.5(15) 18_645 18_645
C11' Sn C21 108.1(16) . 18_645
C11' Sn C21 147.3(16) 18_645 18_645
C21 Sn C21 104.4(15) . 18_645
C11 Sn C21' 97.5(6) . .
C21" Sn C21' 50.1(10) . .
C21" Sn C21' 114.9(10) 18_645 .
C11" Sn C21' 76.2(15) . .
C11" Sn C21' 118.9(14) 18_645 .
C11' Sn C21' 117.3(16) . .
C11' Sn C21' 77.7(16) 18_645 .
C21 Sn C21' 30.4(9) . .
C21 Sn C21' 134.6(10) 18_645 .
C11 Sn C21' 97.5(6) . 18_645
C21" Sn C21' 114.9(10) . 18_645
C21" Sn C21' 50.1(10) 18_645 18_645
C11" Sn C21' 118.9(14) . 18_645
C11" Sn C21' 76.2(15) 18_645 18_645
C11' Sn C21' 77.7(16) . 18_645
C11' Sn C21' 117.3(16) 18_645 18_645
C21 Sn C21' 134.6(10) . 18_645
C21 Sn C21' 30.4(9) 18_645 18_645
C21' Sn C21' 165.0(13) . 18_645
C11 Sn N 91.00(15) . .
C21" Sn N 90.8(12) . .
C21" Sn N 87.6(12) 18_645 .
C11" Sn N 92.5(19) . .
C11" Sn N 89.3(19) 18_645 .
C11' Sn N 87.1(24) . .
C11' Sn N 94.8(24) 18_645 .
C21 Sn N 89.1(8) . .
C21 Sn N 89.7(8) 18_645 .
C21' Sn N 91.8(7) . .
C21' Sn N 87.9(7) 18_645 .
C1 N Sn 160.2(5) . .
N C1 Fe 177.0(5) . .
C11' C11 C11' 160.8(25) 18_645 .
C11' C11 C11" 6.9(100) 18_645 .
C11' C11 C11" 158.8(39) . .
C11' C11 C11" 158.8(39) 18_645 18_645
C11' C11 C11" 6.9(100) . 18_645
C11" C11 C11" 159.2(24) . 18_645
C11' C11 C12' 82.7(42) 18_645 .
C11' C11 C12' 116.1(38) . .
C11" C11 C12' 84.9(44) . .
C11" C11 C12' 115.4(51) 18_645 .
C11' C11 C12' 116.1(26) 18_645 18_645
C11' C11 C12' 82.7(31) . 18_645
C11" C11 C12' 115.4(36) . 18_645
C11" C11 C12' 84.9(28) 18_645 18_645
C12' C11 C12' 40.3(67) . 18_645
C11' C11 C12" 88.5(67) 18_645 .
C11' C11 C12" 102.7(72) . .
C11" C11 C12" 94.6(32) . .
C11" C11 C12" 97.6(35) 18_645 .
C12' C11 C12" 42.6(36) . .
C12' C11 C12" 68.9(38) 18_645 .
C11' C11 C12" 102.7(70) 18_645 18_645
C11' C11 C12" 88.5(65) . 18_645
C11" C11 C12" 97.6(100) . 18_645
C11" C11 C12" 94.6(95) 18_645 18_645
C12' C11 C12" 68.9(45) . 18_645
C12' C11 C12" 42.6(59) 18_645 18_645
C12" C11 C12" 108.5(39) . 18_645
C11' C11 C12 49.6(55) 18_645 18_645
C11' C11 C12 142.5(69) . 18_645
C11" C11 C12 55.1(58) . 18_645
C11" C11 C12 136.9(73) 18_645 18_645
C12' C11 C12 44.0(40) . 18_645
C12' C11 C12 84.3(34) 18_645 18_645
C12" C11 C12 39.9(59) . 18_645
C12" C11 C12 105.0(46) 18_645 18_645
C11' C11 C12 142.5(67) 18_645 .
C11' C11 C12 49.6(51) . .
C11" C11 C12 136.9(48) . .
C11" C11 C12 55.1(38) 18_645 .
C12' C11 C12 84.3(41) . .
C12' C11 C12 44.0(34) 18_645 .
C12" C11 C12 105.0(26) . .
C12" C11 C12 39.9(80) 18_645 .
C12 C11 C12 128.4(6) 18_645 .
C11' C11 Sn 80.4(13) 18_645 .
C11' C11 Sn 80.4(13) . .
C11" C11 Sn 79.6(12) . .
C11" C11 Sn 79.6(12) 18_645 .
C12' C11 Sn 159.8(36) . .
C12' C11 Sn 159.8(31) 18_645 .
C12" C11 Sn 125.7(18) . .
C12" C11 Sn 125.7(30) 18_645 .
C12 C11 Sn 115.8(16) 18_645 .
C12 C11 Sn 115.8(17) . .
C12" C12 C12' 48.4(42) 18_645 18_645
C12" C12 C11' 83.2(37) 18_645 .
C12' C12 C11' 64.9(27) 18_645 .
C12" C12 C11" 86.3(28) 18_645 18_645
C12' C12 C11" 65.5(43) 18_645 18_645
C11' C12 C11" 3.9(37) . 18_645
C12" C12 C11 53.6(22) 18_645 .
C12' C12 C11 42.0(20) 18_645 .
C11' C12 C11 30.4(28) . .
C11" C12 C11 33.1(24) 18_645 .
C12" C12 C13 91.9(46) 18_645 .
C12' C12 C13 68.5(23) 18_645 .
C11' C12 C13 121.1(52) . .
C11" C12 C13 118.8(37) 18_645 .
C11 C12 C13 109.8(10) . .
C12" C12 C12' 46.3(39) 18_645 .
C12' C12 C12' 6.6(24) 18_645 .
C11' C12 C12' 59.6(30) . .
C11" C12 C12' 60.5(38) 18_645 .
C11 C12 C12' 35.6(22) . .
C13 C12 C12' 75.1(22) . .
C12" C12 C13" 54.7(36) 18_645 18_645
C12' C12 C13" 40.0(36) 18_645 18_645
C11' C12 C13" 104.8(44) . 18_645
C11" C12 C13" 104.9(44) 18_645 18_645
C11 C12 C13" 80.6(35) . 18_645
C13 C12 C13" 37.9(36) . 18_645
C12' C12 C13" 45.8(34) . 18_645
C12" C12 C13' 29.4(45) 18_645 .
C12' C12 C13' 46.2(45) 18_645 .
C11' C12 C13' 103.8(36) . .
C11" C12 C13' 105.8(40) 18_645 .
C11 C12 C13' 73.7(27) . .
C13 C12 C13' 63.3(31) . .
C12' C12 C13' 48.6(17) . .
C13" C12 C13' 28.5(36) 18_645 .
C14" C13 C13" 89.0(99) 18_645 18_645
C14" C13 C14' 29.1(100) 18_645 18_645
C13" C13 C14' 60.8(58) 18_645 18_645
C14" C13 C13" 66.7(87) 18_645 .
C13" C13 C13" 38.9(46) 18_645 .
C14' C13 C13" 39.9(44) 18_645 .
C14" C13 C12' 120.5(90) 18_645 18_645
C13" C13 C12' 54.6(26) 18_645 18_645
C14' C13 C12' 95.3(52) 18_645 18_645
C13" C13 C12' 55.5(24) . 18_645
C14" C13 C12 155.3(89) 18_645 .
C13" C13 C12 87.3(29) 18_645 .
C14' C13 C12 135.7(43) 18_645 .
C13" C13 C12 96.0(12) . .
C12' C13 C12 40.7(21) 18_645 .
C14" C13 C14 87.6(88) 18_645 .
C13" C13 C14 158.8(75) 18_645 .
C14' C13 C14 116.5(61) 18_645 .
C13" C13 C14 151.8(55) . .
C12' C13 C14 142.7(54) 18_645 .
C12 C13 C14 104.2(43) . .
C14" C13 C13' 69.3(83) 18_645 18_645
C13" C13 C13' 68.8(45) 18_645 18_645
C14' C13 C13' 54.8(58) 18_645 18_645
C13" C13 C13' 32.2(52) . 18_645
C12' C13 C13' 54.9(34) 18_645 18_645
C12 C13 C13' 86.6(36) . 18_645
C14 C13 C13' 128.8(71) . 18_645
C14" C13 C12" 141.0(96) 18_645 18_645
C13" C13 C12" 55.9(40) 18_645 18_645
C14' C13 C12" 112.2(60) 18_645 18_645
C13" C13 C12" 74.7(23) . 18_645
C12' C13 C12" 26.6(25) 18_645 18_645
C12 C13 C12" 32.0(45) . 18_645
C14 C13 C12" 131.3(50) . 18_645
C13' C13 C12" 81.3(31) 18_645 18_645
C14" C13 C13' 112.4(99) 18_645 .
C13" C13 C13' 24.6(29) 18_645 .
C14' C13 C13' 85.1(62) 18_645 .
C13" C13 C13' 60.5(33) . .
C12' C13 C13' 49.1(30) 18_645 .
C12 C13 C13' 69.4(31) . .
C14 C13 C13' 145.7(64) . .
C13' C13 C13' 85.2(46) 18_645 .
C12" C13 C13' 37.8(40) 18_645 .
C14" C13 C14' 66.1(92) 18_645 .
C13" C13 C14' 26.1(40) 18_645 .
C14' C13 C14' 41.4(76) 18_645 .
C13" C13 C14' 42.0(49) . .
C12' C13 C14' 79.1(45) 18_645 .
C12 C13 C14' 113.4(41) . .
C14 C13 C14' 137.7(64) . .
C13' C13 C14' 73.7(66) 18_645 .
C12" C13 C14' 81.7(49) 18_645 .
C13' C13 C14' 46.6(22) . .
C14" C13 C12' 104.9(89) 18_645 .
C13" C13 C12' 43.5(34) 18_645 .
C14' C13 C12' 78.9(49) 18_645 .
C13" C13 C12' 39.0(22) . .
C12' C13 C12' 16.5(28) 18_645 .
C12 C13 C12' 57.2(17) . .
C14 C13 C12' 156.7(61) . .
C13' C13 C12' 44.2(37) 18_645 .
C12" C13 C12' 38.6(26) 18_645 .
C13' C13 C12' 46.5(15) . .
C14' C13 C12' 65.5(46) . .
C14 C14 C14 60.000(16) 9 5
C14 C14 C13 125.4(100) 9 .
C14 C14 C13 166.3(94) 5 .
C14 C14 C14" 123.4(100) 9 18_645
C14 C14 C14" 158.4(76) 5 18_645
C13 C14 C14" 32.9(47) . 18_645
C11" C11' C11 113.0(100) 18_645 .
C11" C11' C12' 117.1(100) 18_645 18_645
C11 C11' C12' 57.2(50) . 18_645
C11" C11' C12 129.5(100) 18_645 .
C11 C11' C12 100.0(56) . .
C12' C11' C12 52.9(45) 18_645 .
C11" C11' C12" 152.7(100) 18_645 18_645
C11 C11' C12" 58.5(54) . 18_645
C12' C11' C12" 35.6(46) 18_645 18_645
C12 C11' C12" 42.5(70) . 18_645
C11" C11' C11' 111.5(100) 18_645 18_645
C11 C11' C11' 9.6(13) . 18_645
C12' C11' C11' 66.7(42) 18_645 18_645
C12 C11' C11' 106.9(60) . 18_645
C12" C11' C11' 64.5(54) 18_645 18_645
C11" C11' C12' 105.5(100) 18_645 .
C11 C11' C12' 36.7(33) . .
C12' C11' C12' 26.4(58) 18_645 .
C12 C11' C12' 79.0(32) . .
C12" C11' C12' 51.0(36) 18_645 .
C11' C11' C12' 46.1(29) 18_645 .
C11" C11' C12" 75.2(100) 18_645 .
C11 C11' C12" 48.7(58) . .
C12' C11' C12" 52.3(59) 18_645 .
C12 C11' C12" 103.3(37) . .
C12" C11' C12" 82.0(52) 18_645 .
C11' C11' C12" 54.6(55) 18_645 .
C12' C11' C12" 31.0(28) . .
C11" C11' C11" 114.8(100) 18_645 .
C11 C11' C11" 10.9(18) . .
C12' C11' C11" 66.8(55) 18_645 .
C12 C11' C11" 104.8(43) . .
C12" C11' C11" 62.3(72) 18_645 .
C11' C11' C11" 3.7(53) 18_645 .
C12' C11' C11" 47.5(32) . .
C12" C11' C11" 57.8(25) . .
C11" C11' Sn 87.4(78) 18_645 .
C11 C11' Sn 79.5(14) . .
C12' C11' Sn 135.5(55) 18_645 .
C12 C11' Sn 137.1(66) . .
C12" C11' Sn 113.9(54) 18_645 .
C11' C11' Sn 69.9(16) 18_645 .
C12' C11' Sn 115.3(37) . .
C12" C11' Sn 107.5(39) . .
C11" C11' Sn 69.2(9) . .
C12' C12' C12" 112.2(100) 18_645 .
C12' C12' C12 163.5(68) 18_645 18_645
C12" C12' C12 60.7(100) . 18_645
C12' C12' C11 69.8(32) 18_645 .
C12" C12' C11 81.9(65) . .
C12 C12' C11 93.9(58) 18_645 .
C12' C12' C11' 104.0(85) 18_645 18_645
C12" C12' C11' 87.5(84) . 18_645
C12 C12' C11' 62.2(68) 18_645 18_645
C11 C12' C11' 40.1(39) . 18_645
C12' C12' C13" 87.0(65) 18_645 .
C12" C12' C13" 91.5(54) . .
C12 C12' C13" 107.4(61) 18_645 .
C11 C12' C13" 151.0(74) . .
C11' C12' C13" 168.4(89) 18_645 .
C12' C12' C11" 102.4(54) 18_645 .
C12" C12' C11" 92.0(60) . .
C12 C12' C11" 64.5(64) 18_645 .
C11 C12' C11" 41.1(32) . .
C11' C12' C11" 4.4(63) 18_645 .
C13" C12' C11" 167.8(59) . .
C12' C12' C12" 37.3(98) 18_645 18_645
C12" C12' C12" 138.8(100) . 18_645
C12 C12' C12" 137.8(96) 18_645 18_645
C11 C12' C12" 63.2(43) . 18_645
C11' C12' C12" 79.6(74) 18_645 18_645
C13" C12' C12" 108.3(57) . 18_645
C11" C12' C12" 76.3(68) . 18_645
C12' C12' C13" 63.2(65) 18_645 18_645
C12" C12' C13" 130.9(89) . 18_645
C12 C12' C13" 133.2(76) 18_645 18_645
C11 C12' C13" 129.9(64) . 18_645
C11' C12' C13" 141.4(76) 18_645 18_645
C13" C12' C13" 41.5(47) . 18_645
C11" C12' C13" 137.0(63) . 18_645
C12" C12' C13" 69.2(47) 18_645 18_645
C12' C12' C13 125.7(69) 18_645 18_645
C12" C12' C13 99.5(100) . 18_645
C12 C12' C13 70.8(43) 18_645 18_645
C11 C12' C13 160.8(71) . 18_645
C11' C12' C13 120.7(72) 18_645 18_645
C13" C12' C13 48.1(46) . 18_645
C11" C12' C13 119.8(52) . 18_645
C12" C12' C13 120.8(85) 18_645 18_645
C13" C12' C13 62.8(56) 18_645 18_645
C12' C12' C13' 84.0(100) 18_645 18_645
C12" C12' C13' 56.5(46) . 18_645
C12 C12' C13' 101.7(100) 18_645 18_645
C11 C12' C13' 117.2(90) . 18_645
C11' C12' C13' 142.9(77) 18_645 18_645
C13" C12' C13' 40.3(32) . 18_645
C11" C12' C13' 147.2(47) . 18_645
C12" C12' C13' 120.1(100) 18_645 18_645
C13" C12' C13' 74.7(65) 18_645 18_645
C13 C12' C13' 78.2(77) 18_645 18_645
C12' C12' C13' 68.9(76) 18_645 .
C12" C12' C13' 167.2(78) . .
C12 C12' C13' 121.7(79) 18_645 .
C11 C12' C13' 109.8(41) . .
C11' C12' C13' 104.7(69) 18_645 .
C13" C12' C13' 75.8(52) . .
C11" C12' C13' 100.3(52) . .
C12" C12' C13' 49.5(42) 18_645 .
C13" C12' C13' 37.1(42) 18_645 .
C13 C12' C13' 71.3(78) 18_645 .
C13' C12' C13' 111.8(61) 18_645 .
C13" C13' C12" 90.4(100) 18_645 18_645
C13" C13' C14' 41.2(74) 18_645 .
C12" C13' C14' 130.8(90) 18_645 .
C13" C13' C12' 59.8(54) 18_645 18_645
C12" C13' C12' 35.6(44) 18_645 18_645
C14' C13' C12' 96.8(74) . 18_645
C13" C13' C12' 64.5(51) 18_645 .
C12" C13' C12' 54.2(37) 18_645 .
C14' C13' C12' 88.7(68) . .
C12' C13' C12' 27.1(50) 18_645 .
C13" C13' C13 59.3(84) 18_645 18_645
C12" C13' C13 108.0(64) 18_645 18_645
C14' C13' C13 47.4(70) . 18_645
C12' C13' C13 76.5(70) 18_645 18_645
C12' C13' C13 53.8(52) . 18_645
C13" C13' C13" 24.9(72) 18_645 .
C12" C13' C13" 87.5(55) 18_645 .
C14' C13' C13" 45.7(53) . .
C12' C13' C13" 52.0(44) 18_645 .
C12' C13' C13" 45.0(35) . .
C13 C13' C13" 38.4(43) 18_645 .
C13" C13' C14" 58.3(81) 18_645 .
C12" C13' C14" 135.5(69) 18_645 .
C14' C13' C14" 24.4(73) . .
C12' C13' C14" 100.5(66) 18_645 .
C12' C13' C14" 82.5(55) . .
C13 C13' C14" 30.4(60) 18_645 .
C13" C13' C14" 50.4(50) . .
C13" C13' C13 30.5(69) 18_645 .
C12" C13' C13 70.3(74) 18_645 .
C14' C13' C13 67.6(64) . .
C12' C13' C13 52.6(35) 18_645 .
C12' C13' C13 71.6(40) . .
C13 C13' C13 88.0(44) 18_645 .
C13" C13' C13 50.1(32) . .
C14" C13' C13 88.1(59) . .
C13" C13' C12 71.3(56) 18_645 .
C12" C13' C12 23.6(70) 18_645 .
C14' C13' C12 112.4(70) . .
C12' C13' C12 32.1(28) 18_645 .
C12' C13' C12 58.6(30) . .
C13 C13' C12 107.5(68) 18_645 .
C13" C13' C12 76.0(37) . .
C14" C13' C12 126.2(59) . .
C13 C13' C12 47.4(17) . .
C14" C14' C13" 115.1(100) . 18_645
C14" C14' C13 39.3(100) . 18_645
C13" C14' C13 80.5(100) 18_645 18_645
C14" C14' C13" 90.7(100) . .
C13" C14' C13" 48.4(84) 18_645 .
C13 C14' C13" 52.5(80) 18_645 .
C14" C14' C13' 94.2(100) . .
C13" C14' C13' 39.0(65) 18_645 .
C13 C14' C13' 77.9(76) 18_645 .
C13" C14' C13' 77.6(61) . .
C14" C14' C14' 122.9(100) . 18_645
C13" C14' C14' 67.8(100) 18_645 18_645
C13 C14' C14' 93.7(100) 18_645 18_645
C13" C14' C14' 46.4(48) . 18_645
C13' C14' C14' 106.8(92) . 18_645
C14" C14' C14" 141.0(100) . 18_645
C13" C14' C14" 57.1(100) 18_645 18_645
C13 C14' C14" 106.5(100) 18_645 18_645
C13" C14' C14" 54.5(62) . 18_645
C13' C14' C14" 94.4(92) . 18_645
C14' C14' C14" 19.8(100) 18_645 18_645
C14" C14' C13 141.0(100) . .
C13" C14' C13 30.8(88) 18_645 .
C13 C14' C13 102.0(76) 18_645 .
C13" C14' C13 53.6(55) . .
C13' C14' C13 65.9(54) . .
C14' C14' C13 44.9(98) 18_645 .
C14" C14' C13 28.7(52) 18_645 .
C11' C11" C11 60.0(100) 18_645 .
C11' C11" C12 46.6(100) 18_645 18_645
C11 C11" C12 91.8(54) . 18_645
C11' C11" C12' 58.5(100) 18_645 .
C11 C11" C12' 54.0(29) . .
C12 C11" C12' 50.0(29) 18_645 .
C11' C11" C12" 25.4(100) 18_645 .
C11 C11" C12" 52.8(31) . .
C12 C11" C12" 39.5(57) 18_645 .
C12' C11" C12" 33.1(27) . .
C11' C11" C11' 64.9(100) 18_645 .
C11 C11" C11' 10.3(22) . .
C12 C11" C11' 100.8(50) 18_645 .
C12' C11" C11' 64.2(22) . .
C12" C11" C11' 61.4(47) . .
C11' C11" C12" 100.9(100) 18_645 18_645
C11 C11" C12" 50.8(81) . 18_645
C12 C11" C12" 101.2(35) 18_645 18_645
C12' C11" C12" 52.6(38) . 18_645
C12" C11" C12" 79.8(62) . 18_645
C11' C11" C12" 54.2(61) . 18_645
C11' C11" C12' 70.6(100) 18_645 18_645
C11 C11" C12' 36.0(26) . 18_645
C12 C11" C12' 75.7(32) 18_645 18_645
C12' C11" C12' 26.0(39) . 18_645
C12" C11" C12' 48.8(29) . 18_645
C11' C11" C12' 44.9(25) . 18_645
C12" C11" C12' 31.0(55) 18_645 18_645
C11' C11" C11" 61.7(100) 18_645 18_645
C11 C11" C11" 10.4(12) . 18_645
C12 C11" C11" 98.7(60) 18_645 18_645
C12' C11" C11" 64.1(28) . 18_645
C12" C11" C11" 59.3(30) . 18_645
C11' C11" C11" 3.5(51) . 18_645
C12" C11" C11" 57.2(77) 18_645 18_645
C12' C11" C11" 46.2(19) 18_645 18_645
C11' C11" Sn 89.8(83) 18_645 .
C11 C11" Sn 79.1(12) . .
C12 C11" Sn 131.4(65) 18_645 .
C12' C11" Sn 131.5(30) . .
C12" C11" Sn 109.9(26) . .
C11' C11" Sn 69.4(9) . .
C12" C11" Sn 108.5(57) 18_645 .
C12' C11" Sn 114.0(30) 18_645 .
C11" C11" Sn 68.6(14) 18_645 .
C12' C12" C12 70.9(99) . 18_645
C12' C12" C11 55.5(47) . .
C12 C12" C11 86.5(62) 18_645 .
C12' C12" C13' 87.9(56) . 18_645
C12 C12" C13' 127.0(82) 18_645 18_645
C11 C12" C13' 120.8(79) . 18_645
C12' C12" C12' 30.5(67) . 18_645
C12 C12" C12' 100.3(69) 18_645 18_645
C11 C12" C12' 48.0(26) . 18_645
C13' C12" C12' 76.3(57) 18_645 18_645
C12' C12" C11' 56.8(63) . 18_645
C12 C12" C11' 54.3(53) 18_645 18_645
C11 C12" C11' 32.9(33) . 18_645
C13' C12" C11' 143.5(74) 18_645 18_645
C12' C12" C11' 68.4(48) 18_645 18_645
C12' C12" C13" 55.4(50) . .
C12 C12" C13" 94.0(55) 18_645 .
C11 C12" C13" 106.0(24) . .
C13' C12" C13" 38.1(43) 18_645 .
C12' C12" C13" 59.5(25) 18_645 .
C11' C12" C13" 111.4(40) 18_645 .
C12' C12" C11" 55.0(51) . .
C12 C12" C11" 54.2(61) 18_645 .
C11 C12" C11" 32.6(24) . .
C13' C12" C11" 141.8(45) 18_645 .
C12' C12" C11" 66.9(40) 18_645 .
C11' C12" C11" 1.9(45) 18_645 .
C13" C12" C11" 109.5 . .
C12' C12" C11' 70.7(64) . .
C12 C12" C11' 115.0(58) 18_645 .
C11 C12" C11' 28.6(22) . .
C13' C12" C11' 101.5(87) 18_645 .
C12' C12" C11' 48.0(28) 18_645 .
C11' C12" C11' 60.9(34) 18_645 .
C13" C12" C11' 104.5(38) . .
C11" C12" C11' 60.8(32) . .
C12' C12" C11" 74.4(60) . 18_645
C12 C12" C11" 117.7(67) 18_645 18_645
C11 C12" C11" 31.6(23) . 18_645
C13' C12" C11" 101.1(88) 18_645 18_645
C12' C12" C11" 51.1(31) 18_645 18_645
C11' C12" C11" 63.4(38) 18_645 18_645
C13" C12" C11" 106.5(36) . 18_645
C11" C12" C11" 63.5(40) . 18_645
C11' C12" C11" 3.8(37) . 18_645
C12' C12" C13 53.9(86) . 18_645
C12 C12" C13 56.2(39) 18_645 18_645
C11 C12" C13 107.1(63) . 18_645
C13' C12" C13 71.9(64) 18_645 18_645
C12' C12" C13 77.5(51) 18_645 18_645
C11' C12" C13 91.3(60) 18_645 18_645
C13" C12" C13 38.5(31) . 18_645
C11" C12" C13 89.9(56) . 18_645
C11' C12" C13 124.0(53) . 18_645
C11" C12" C13 127.6(61) 18_645 18_645
C12' C12" C12" 25.1(78) . 18_645
C12 C12" C12" 87.9(65) 18_645 18_645
C11 C12" C12" 35.7(24) . 18_645
C13' C12" C12" 91.9(62) 18_645 18_645
C12' C12" C12" 16.1(41) 18_645 18_645
C11' C12" C12" 52.4(49) 18_645 18_645
C13" C12" C12" 70.3(3) . 18_645
C11" C12" C12" 50.9(59) . 18_645
C11' C12" C12" 45.6(26) . 18_645
C11" C12" C12" 49.4(39) 18_645 18_645
C13 C12" C12" 78.6(52) 18_645 18_645
C13" C13" C13' 130.5(100) 18_645 18_645
C13" C13" C14' 81.1(100) 18_645 18_645
C13' C13" C14' 99.8(100) 18_645 18_645
C13" C13" C13 92.0(100) 18_645 18_645
C13' C13" C13 124.9(100) 18_645 18_645
C14' C13" C13 123.1(100) 18_645 18_645
C13" C13" C12' 77.7(44) 18_645 .
C13' C13" C12' 79.9(80) 18_645 .
C14' C13" C12' 151.1(100) 18_645 .
C13 C13" C12' 77.3(54) 18_645 .
C13" C13" C12' 60.8(35) 18_645 18_645
C13' C13" C12' 78.3(79) 18_645 18_645
C14' C13" C12' 121.4(100) 18_645 18_645
C13 C13" C12' 102.3(60) 18_645 18_645
C12' C13" C12' 29.8(52) . 18_645
C13" C13" C14' 50.5(69) 18_645 .
C13' C13" C14' 165.6(96) 18_645 .
C14' C13" C14' 65.9(100) 18_645 .
C13 C13" C14' 66.7(100) 18_645 .
C12' C13" C14' 112.7(61) . .
C12' C13" C14' 108.9(45) 18_645 .
C13" C13" C13 49.0(98) 18_645 .
C13' C13" C13 88.5(100) 18_645 .
C14' C13" C13 59.6(100) 18_645 .
C13 C13" C13 141.1(92) 18_645 .
C12' C13" C13 91.5(42) . .
C12' C13" C13 61.8(33) 18_645 .
C14' C13" C13 84.4(74) . .
C13" C13" C14" 71.8(100) 18_645 18_645
C13' C13" C14" 87.6(100) 18_645 18_645
C14' C13" C14" 26.2(100) 18_645 18_645
C13 C13" C14" 145.0(99) 18_645 18_645
C12' C13" C14" 126.2(71) . 18_645
C12' C13" C14" 96.4(65) 18_645 18_645
C14' C13" C14" 79.4(85) . 18_645
C13 C13" C14" 35.6(51) . 18_645
C13" C13" C12" 109.4(11) 18_645 .
C13' C13" C12" 51.5(56) 18_645 .
C14' C13" C12" 149.9(93) 18_645 .
C13 C13" C12" 85.5(78) 18_645 .
C12' C13" C12" 33.1(27) . .
C12' C13" C12" 51.3(30) 18_645 .
C14' C13" C12" 142.6(63) . .
C13 C13" C12" 105.2(42) . .
C14" C13" C12" 128.7(70) 18_645 .
C13" C13" C14" 69.4(95) 18_645 .
C13' C13" C14" 159.3(100) 18_645 .
C14' C13" C14" 88.0(98) 18_645 .
C13 C13" C14" 38.7(87) 18_645 .
C12' C13" C14" 102.5(60) . .
C12' C13" C14" 114.0(57) 18_645 .
C14' C13" C14" 28.7(84) . .
C13 C13" C14" 111.8(65) . .
C14" C13" C14" 106.6(97) 18_645 .
C12" C13" C14" 122.1(67) . .
C13" C13" C13' 24.5(83) 18_645 .
C13' C13" C13' 131.6(89) 18_645 .
C14' C13" C13' 104.3(93) 18_645 .
C13 C13" C13' 72.9(94) 18_645 .
C12' C13" C13' 59.2(29) . .
C12' C13" C13' 53.3(33) 18_645 .
C14' C13" C13' 56.7(31) . .
C13 C13" C13' 69.5(32) . .
C14" C13" C13' 96.2(56) 18_645 .
C12" C13" C13' 92.3(24) . .
C14" C13" C13' 63.1(51) . .
C14' C14" C13 111.6(100) . 18_645
C14' C14" C13" 38.8(100) . 18_645
C13 C14" C13" 77.7(91) 18_645 18_645
C14' C14" C13" 60.6(100) . .
C13 C14" C13" 52.4(79) 18_645 .
C13" C14" C13" 38.8(51) 18_645 .
C14' C14" C14' 37.3(100) . 18_645
C13 C14" C14' 85.2(100) 18_645 18_645
C13" C14" C14' 46.1(75) 18_645 18_645
C13" C14" C14' 34.9(42) . 18_645
C14' C14" C13' 61.4(100) . .
C13 C14" C13' 80.3(100) 18_645 .
C13" C14" C13' 34.1(46) 18_645 .
C13" C14" C13' 66.4(54) . .
C14' C14" C13' 80.1(84) 18_645 .
C14' C14" C14" 28.0(100) . 18_645
C13 C14" C14" 88.7(100) 18_645 18_645
C13" C14" C14" 37.0(60) 18_645 18_645
C13" C14" C14" 36.4(49) . 18_645
C14' C14" C14" 10.9(64) 18_645 18_645
C13' C14" C14" 70.4(62) . 18_645
C14' C14" C14 169.0(100) . 18_645
C13 C14" C14 59.5(77) 18_645 18_645
C13" C14" C14 135.6(94) 18_645 18_645
C13" C14" C14 109.1(90) . 18_645
C14' C14" C14 131.9(85) 18_645 18_645
C13' C14" C14 119.8(86) . 18_645
C14" C14" C14 141.0(100) 18_645 18_645
C21" C21 C22" 129.2(41) . .
C21" C21 C21' 152.8(26) . .
C22" C21 C21' 78.0(34) . .
C21" C21 C22' 115.9(45) . .
C22" C21 C22' 63.2(29) . .
C21' C21 C22' 75.1(16) . .
C21" C21 C22 132.5(51) . .
C22" C21 C22 63.7(29) . .
C21' C21 C22 55.4(19) . .
C22' C21 C22 19.7(15) . .
C21" C21 C23" 155.6(54) . .
C22" C21 C23" 59.6(21) . .
C21' C21 C23" 33.1(16) . .
C22' C21 C23" 43.2(18) . .
C22 C21 C23" 24.4(19) . .
C21" C21 Sn 79.1(11) . .
C22" C21 Sn 143.6(45) . .
C21' C21 Sn 75.6(8) . .
C22' C21 Sn 130.8(22) . .
C22 C21 Sn 117.4(15) . .
C23" C21 Sn 105.4(15) . .
C22' C22 C23" 146.8(78) . .
C22' C22 C21' 106.0(41) . .
C23" C22 C21' 51.4(32) . .
C22' C22 C22" 60.7(48) . .
C23" C22 C22" 86.1(40) . .
C21' C22 C22" 59.5(24) . .
C22' C22 C23' 95.8(35) . .
C23" C22 C23' 91.4(40) . .
C21' C22 C23' 137.6(35) . .
C22" C22 C23' 104.4(22) . .
C22' C22 C21 57.5(35) . .
C23" C22 C21 96.7(39) . .
C21' C22 C21 48.5(16) . .
C22" C22 C21 36.3(14) . .
C23' C22 C21 138.3(15) . .
C22' C22 C23 75.3(37) . .
C23" C22 C23 97.7(40) . .
C21' C22 C23 125.2(25) . .
C22" C22 C23 76.8(16) . .
C23' C22 C23 28.8(15) . .
C21 C22 C23 109.6 . .
C22' C22 C24" 113.1(46) . .
C23" C22 C24" 64.5(33) . .
C21' C22 C24" 109.5(31) . .
C22" C22 C24" 93.0(24) . .
C23' C22 C24" 28.3(16) . .
C21 C22 C24" 128.8(25) . .
C23 C22 C24" 38.0(16) . .
C23' C23 C24" 48.7(33) . .
C23' C23 C24A 97.3(43) . .
C24" C23 C24A 58.2(38) . .
C23' C23 C24B 84.8(37) . .
C24" C23 C24B 106.2(40) . .
C24A C23 C24B 82.7(49) . .
C23' C23 C24 60.7(29) . .
C24" C23 C24 102.5(33) . .
C24A C23 C24 111.6(40) . .
C24B C23 C24 36.4(33) . .
C23' C23 C22' 79.1(27) . .
C24" C23 C22' 97.0(28) . .
C24A C23 C22' 144.6(45) . .
C24B C23 C22' 131.2(44) . .
C24 C23 C22' 97.4(26) . .
C23' C23 C22 64.5(23) . .
C24" C23 C22 76.9(29) . .
C24A C23 C22 128.9(48) . .
C24B C23 C22 136.5(44) . .
C24 C23 C22 100.2(27) . .
C22' C23 C22 20.1(13) . .
C23' C23 C22" 110.8(23) . .
C24" C23 C22" 97.5(27) . .
C24A C23 C22" 111.4(43) . .
C24B C23 C22" 156.3(42) . .
C24 C23 C22" 136.9(26) . .
C22' C23 C22" 42.0(13) . .
C22 C23 C22" 48.2(12) . .
C23' C23 C23" 62.3(23) . .
C24" C23 C23" 56.2(20) . .
C24A C23 C23" 104.7(45) . .
C24B C23 C23" 146.9(43) . .
C24 C23 C23" 114.6(30) . .
C22' C23 C23" 42.4(15) . .
C22 C23 C23" 24.2(18) . .
C22" C23 C23" 50.2(9) . .
C24B C24 C23' 83.7(35) . .
C24B C24 C23 64.2(37) . .
C23' C24 C23 30.1(16) . .
C24B C24 C24" 73.1(39) . .
C23' C24 C24" 13.0(15) . .
C23 C24 C24" 30.9(16) . .
C23" C21' C21 107.5(30) . .
C23" C21' C22 34.6(26) . .
C21 C21' C22 76.0(18) . .
C23" C21' C22" 79.9(21) . .
C21 C21' C22" 42.2(18) . .
C22 C21' C22" 63.8(23) . .
C23" C21' C22' 52.4(25) . .
C21 C21' C22' 56.7(17) . .
C22 C21' C22' 19.4(14) . .
C22" C21' C22' 50.0(20) . .
C23" C21' C21" 114.4(27) . .
C21 C21' C21" 10.7(11) . .
C22 C21' C21" 81.1(20) . .
C22" C21' C21" 52.9(12) . .
C22' C21' C21" 62.2(13) . .
C23" C21' Sn 154.7(31) . .
C21 C21' Sn 74.1(7) . .
C22 C21' Sn 129.6(20) . .
C22" C21' Sn 112.4(20) . .
C22' C21' Sn 117.7(13) . .
C21" C21' Sn 64.2(6) . .
C22 C22' C22" 97.1(58) . .
C22 C22' C23" 19.4(50) . .
C22" C22' C23" 77.7(23) . .
C22 C22' C21 102.8(41) . .
C22" C22' C21 42.0(19) . .
C23" C22' C21 88.6(24) . .
C22 C22' C23 84.6(38) . .
C22" C22' C23 83.7(29) . .
C23" C22' C23 82.1(22) . .
C21 C22' C23 125.6(31) . .
C22 C22' C23' 64.1(31) . .
C22" C22' C23' 105.0(27) . .
C23" C22' C23' 69.4(15) . .
C21 C22' C23' 145.2(26) . .
C23 C22' C23' 28.3(14) . .
C22 C22' C21' 54.6(38) . .
C22" C22' C21' 56.8(22) . .
C23" C22' C21' 41.5(16) . .
C21 C22' C21' 48.3(15) . .
C23 C22' C21' 112.8(18) . .
C23' C22' C21' 109.5 . .
C22 C22' C21" 122.3(42) . .
C22" C22' C21" 57.0(13) . .
C23" C22' C21" 110.5(22) . .
C21 C22' C21" 22.8(18) . .
C23 C22' C21" 132.7(28) . .
C23' C22' C21" 160.2(29) . .
C21' C22' C21" 69.1(14) . .
C22 C22' C24" 52.1(41) . .
C22" C22' C24" 86.6(23) . .
C23" C22' C24" 50.8(14) . .
C21 C22' C24" 123.2(24) . .
C23 C22' C24" 32.6(14) . .
C23' C22' C24" 23.0(12) . .
C21' C22' C24" 88.1(11) . .
C21" C22' C24" 143.3(24) . .
C23 C23' C24" 86.2(48) . .
C23 C23' C24 89.2(32) . .
C24" C23' C24 145.3(37) . .
C23 C23' C22 86.8(23) . .
C24" C23' C22 94.7(30) . .
C24 C23' C22 119.4(35) . .
C23 C23' C24B 65.3(39) . .
C24" C23' C24B 112.4(50) . .
C24 C23' C24B 36.7(32) . .
C22 C23' C24B 138.4(41) . .
C23 C23' C24A 53.0(39) . .
C24" C23' C24A 46.0(41) . .
C24 C23' C24A 105.9(40) . .
C22 C23' C24A 118.4(36) . .
C24B C23' C24A 69.4(45) . .
C23 C23' C22' 72.6(27) . .
C24" C23' C22' 107.3(25) . .
C24 C23' C22' 104.0(26) . .
C22 C23' C22' 20.1(14) . .
C24B C23' C22' 118.3(38) . .
C24A C23' C22' 116.0(37) . .
C23 C23' C23" 93.3(26) . .
C24" C23' C23" 68.2(25) . .
C24 C23' C23" 146.4(34) . .
C22 C23' C23" 27.8(19) . .
C24B C23' C23" 158.1(42) . .
C24A C23' C23" 102.2(38) . .
C22' C23' C23" 45.9(14) . .
C24" C24A C23 54.0(23) . .
C24" C24A C23' 31.1(22) . .
C23 C24A C23' 29.7(17) . .
C24" C24A C24B 84.6(37) . .
C23 C24A C24B 52.7(34) . .
C23' C24A C24B 55.3(24) . .
C24 C24B C23 79.5(28) . .
C24 C24B C23' 59.7(25) . .
C23 C24B C23' 29.8(16) . .
C24 C24B C24A 114.9(35) . .
C23 C24B C24A 44.6(28) . .
C23' C24B C24A 55.3(22) . .
C24 C24B C24" 80.6(32) . .
C23 C24B C24" 31.4(17) . .
C23' C24B C24" 22.2(18) . .
C24A C24B C24" 34.5(19) . .
C21 C21" C22" 27.7(23) . .
C21 C21" C22' 41.4(32) . .
C22" C21" C22' 42.2(15) . .
C21 C21" C21' 16.5(16) . .
C22" C21" C21' 44.2(14) . .
C22' C21" C21' 48.7(8) . .
C21 C21" Sn 81.0(12) . .
C22" C21" Sn 106.0(20) . .
C22' C21" Sn 107.7(14) . .
C21' C21" Sn 65.8(6) . .
C21 C22" C22' 74.7(32) . .
C21 C22" C22 80.0(28) . .
C22' C22" C22 22.1(19) . .
C21 C22" C21' 59.8(28) . .
C22' C22" C21' 73.2(18) . .
C22 C22" C21' 56.7(18) . .
C21 C22" C21" 23.1(23) . .
C22' C22" C21" 80.8(19) . .
C22 C22" C21" 93.5(20) . .
C21' C22" C21" 82.9(18) . .
C21 C22" C23" 89.2(27) . .
C22' C22" C23" 50.9(21) . .
C22 C22" C23" 28.8(20) . .
C21' C22" C23" 40.8(15) . .
C21" C22" C23" 109.5 . .
C21 C22" C23 128.8(44) . .
C22' C22" C23 54.3(25) . .
C22 C22" C23 55.0(17) . .
C21' C22" C23 104.5(25) . .
C21" C22" C23 128.0(30) . .
C23" C22" C23 63.7(23) . .
C22 C23" C21' 94.0(40) . .
C22 C23" C22' 13.8(31) . .
C21' C23" C22' 86.1(24) . .
C22 C23" C24" 88.8(42) . .
C21' C23" C24" 148.5(41) . .
C22' C23" C24" 89.7(29) . .
C22 C23" C22" 65.2(36) . .
C21' C23" C22" 59.3(24) . .
C22' C23" C22" 51.4(20) . .
C24" C23" C22" 94.2(28) . .
C22 C23" C23' 60.8(35) . .
C21' C23" C23' 147.1(36) . .
C22' C23" C23' 64.7(20) . .
C24" C23" C23' 29.3(17) . .
C22" C23" C23' 89.5(29) . .
C22 C23" C21 58.9(27) . .
C21' C23" C21 39.4(20) . .
C22' C23" C21 48.2(15) . .
C24" C23" C21 122.6(27) . .
C22" C23" C21 31.2(12) . .
C23' C23" C21 108.2(23) . .
C22 C23" C23 58.1(31) . .
C21' C23" C23 125.2(32) . .
C22' C23" C23 55.5(20) . .
C24" C23" C23 35.5(17) . .
C22" C23" C23 66.0(24) . .
C23' C23" C23 24.4(13) . .
C21 C23" C23 89.2(19) . .
C23' C24" C23 45.2(33) . .
C23' C24" C24A 102.9(52) . .
C23 C24" C24A 67.9(43) . .
C23' C24" C23" 82.5(34) . .
C23 C24" C23" 88.3(30) . .
C24A C24" C23" 135.0(55) . .
C23' C24" C22 57.0(25) . .
C23 C24" C22 65.1(22) . .
C24A C24" C22 126.9(50) . .
C23" C24" C22 26.7(20) . .
C23' C24" C22' 49.8(21) . .
C23 C24" C22' 50.4(21) . .
C24A C24" C22' 113.4(49) . .
C23" C24" C22' 39.4(19) . .
C22 C24" C22' 14.7(12) . .
C23' C24" C24 21.7(23) . .
C23 C24" C24 46.6(22) . .
C24A C24" C24 87.0(45) . .
C23" C24" C24 104.1(32) . .
C22 C24" C24 78.4(25) . .
C22' C24" C24 69.7(19) . .
C23' C24" C24B 45.4(36) . .
C23 C24" C24B 42.5(29) . .
C24A C24" C24B 60.8(45) . .
C23" C24" C24B 123.7(39) . .
C22 C24" C24B 97.1(34) . .
C22' C24" C24B 84.7(29) . .
C24 C24" C24B 26.3(24) . .

loop_
_geom_bond_atom_site_label_1
_geom_bond_atom_site_label_2
_geom_bond_distance
_geom_bond_site_symmetry_2
Fe C1 1.9499(49) 24
Fe C1 1.9500(49) 14
Fe C1 1.9500(50) 5
Fe C1 1.9500(49) 9
Fe C1 1.9500(49) .
Fe C1 1.9500(50) 19
Sn C11 2.1874(99) .
Sn C21" 2.1904(100) .
Sn C21" 2.1904(100) 18_645
Sn C11" 2.1911(100) .
Sn C11" 2.1911(100) 18_645
Sn C11' 2.1933(102) .
Sn C11' 2.1933(101) 18_645
Sn C21 2.2028(94) .
Sn C21 2.2028(94) 18_645
Sn C21' 2.2189(92) .
Sn C21' 2.2189(93) 18_645
Sn N 2.3631(50) .
N C1 1.1379(67) .
C11 C11' 0.7639(587) 18_645
C11 C11' 0.7639(585) .
C11 C11" 0.8114(513) .
C11 C11" 0.8113(511) 18_645
C11 C12' 0.9974(581) .
C11 C12' 0.9974(376) 18_645
C11 C12" 1.1984(465) .
C11 C12" 1.1984(366) 18_645
C11 C12 1.4858(242) 18_645
C11 C12 1.4858(37) .
C12 C12" 0.9556(1664) 18_645
C12 C12' 1.0354(611) 18_645
C12 C11' 1.1488(715) .
C12 C11" 1.2192(543) 18_645
C12 C13 1.4998(195) .
C12 C12' 1.7060(674) .
C12 C13" 1.8337(804) 18_645
C12 C13' 1.9081(737) .
C13 C14" 0.8894(1237) 18_645
C13 C13" 1.1272(1291) 18_645
C13 C14' 1.3052(1610) 18_645
C13 C13" 1.4918(732) .
C13 C12' 1.4783(451) 18_645
C13 C14 1.4092(852) .
C13 C13' 1.7349(1306) 18_645
C13 C12" 1.8046(1148) 18_645
C13 C13' 1.8212(857) .
C13 C14' 1.8449(1363) .
C13 C12' 1.9612(717) .
C14 C14 0.9857(1226) 9
C14 C14 0.9857(1226) 5
C14 C14" 1.6348(1396) 18_645
C11' C11" 0.1063(1157) 18_645
C11' C12' 1.1766(396) 18_645
C11' C12" 1.4046(972) 18_645
C11' C11' 1.5063(1128) 18_645
C11' C12' 1.4998 .
C11' C12" 1.5566(1050) .
C11' C11" 1.5484(539) .
C12' C12' 0.6877(1197) 18_645
C12' C12" 0.8192(573) .
C12' C12 1.0354(665) 18_645
C12' C11' 1.1766(675) 18_645
C12' C13" 1.2350(707) .
C12' C11" 1.2287(733) .
C12' C12" 1.2529(789) 18_645
C12' C13" 1.3822(835) 18_645
C12' C13 1.4783(826) 18_645
C12' C13' 1.4066(1136) 18_645
C12' C13' 1.4997 .
C13' C13" 0.9247(1024) 18_645
C13' C12" 1.1739(946) 18_645
C13' C14' 1.4491(104) .
C13' C12' 1.4066(877) 18_645
C13' C13 1.7349(1507) 18_645
C13' C13" 1.6921(851) .
C13' C14" 1.6464(1329) .
C14' C14" 0.6824(1857) .
C14' C13" 0.9694(1136) 18_645
C14' C13 1.3052(1930) 18_645
C14' C13" 1.2403(1208) .
C14' C14' 1.2225(2429) 18_645
C14' C14" 1.6930(1764) 18_645
C11" C11' 0.1063(1158) 18_645
C11" C12 1.2192(949) 18_645
C11" C12" 1.4998 .
C11" C12" 1.5330(1356) 18_645
C11" C12' 1.5317(860) 18_645
C11" C11" 1.5959(973) 18_645
C12" C12 0.9555(1165) 18_645
C12" C13' 1.1739(898) 18_645
C12" C12' 1.2529(762) 18_645
C12" C11' 1.4046(868) 18_645
C12" C13" 1.4995 .
C12" C11" 1.5330(732) 18_645
C12" C13 1.8046(1446) 18_645
C12" C12" 1.9455(803) 18_645
C13" C13" 0.9383(979) 18_645
C13" C13' 0.9247(873) 18_645
C13" C14' 0.9694(963) 18_645
C13" C13 1.1272(810) 18_645
C13" C12' 1.3822(577) 18_645
C13" C14" 1.4022(1279) 18_645
C13" C14" 1.4230(1426) .
C14" C13 0.8894(1945) 18_645
C14" C13" 1.4022(1518) 18_645
C14" C14' 1.6930(1764) 18_645
C14" C14" 2.2647(2571) 18_645
C14" C14 1.6348(1395) 18_645
C21 C21" 0.7587(377) .
C21 C22" 0.9004(325) .
C21 C21' 1.1581(325) .
C21 C22' 1.2970(321) .
C21 C22 1.4996 .
C21 C23" 1.7398(382) .
C22 C22' 0.5180(339) .
C22 C23" 0.7237(487) .
C22 C21' 1.2722(368) .
C22 C22" 1.3652(450) .
C22 C23' 1.3556(286) .
C22 C23 1.5000 .
C22 C24" 1.6107(457) .
C23 C23' 0.7234(353) .
C23 C24" 1.0180(397) .
C23 C24A 1.1662(506) .
C23 C24B 1.3205(479) .
C23 C24 1.4421(99) .
C23 C22' 1.4570(334) .
C23 C22" 1.7838(452) .
C23 C23" 1.7504(443) .
C24 C24B 0.8695(710) .
C24 C23' 1.2574(364) .
C24 C24" 1.9372(472) .
C21' C23" 0.9964(327) .
C21' C22" 1.3105(401) .
C21' C22' 1.4999 .
C21' C21" 1.8655(348) .
C22' C22" 1.2003(405) .
C22' C23" 1.1915(430) .
C22' C23' 1.4997 .
C22' C21" 1.7653(337) .
C22' C24" 1.8757(357) .
C23' C24" 0.7664(392) .
C23' C24B 1.4476(105) .
C23' C24A 1.4481(103) .
C23' C23" 1.5527(383) .
C24A C24" 1.0694(548) .
C24A C24B 1.6475(942) .
C24B C24" 1.8787(508) .
C21" C22" 1.4997 .
C22" C23" 1.5006 .
C23" C24" 1.4545(100) .
